data_2209360
loop_
_publ_author_name
'Salamci, Emine'
'Ustaba\,s, Re\,sat'
'\,Coruh, Ufuk'
'Yavuz, Metin'
'V\'azquez-L\'opez, Ezequiel M.'

_publ_section_title
;
 Cyclooctane-1,2,5,6-tetrayl tetraacetate
;
_journal_coeditor_code XU2039
_journal_issue 6
_journal_name_full 'Acta Crystallographica Section E'
_journal_page_first o2401
_journal_page_last o2402
_journal_paper_doi 10.1107/S1600536806018204
_journal_volume 62
_journal_year 2006
_chemical_formula_iupac 'C16 H24 O8'
_chemical_formula_moiety 'C16 H24 O8'
_chemical_formula_sum 'C16 H24 O8'
_chemical_formula_weight 344.35
_chemical_name_systematic
;
Cyclooctane-1,2,5,6-tetrayl tetraacetate
;
_space_group_IT_number 14
_symmetry_cell_setting monoclinic
_symmetry_space_group_name_Hall '-P 2ybc'
_symmetry_space_group_name_H-M 'P 1 21/c 1'
_atom_sites_solution_hydrogens geom
_atom_sites_solution_primary direct
_atom_sites_solution_secondary difmap
_cell_angle_alpha 90.00
_cell_angle_beta 93.567(2)
_cell_angle_gamma 90.00
_cell_formula_units_Z 4
_cell_length_a 11.8989(12)
_cell_length_b 7.7568(8)
_cell_length_c 20.080(2)
_cell_measurement_reflns_used 1635
_cell_measurement_temperature 293(2)
_cell_measurement_theta_max 28.0
_cell_measurement_theta_min 1.7
_cell_volume 1849.7(3)
_computing_cell_refinement 'SAINT (Bruker, 1997)'
_computing_data_collection 'SMART (Bruker, 1997)'
_computing_data_reduction SAINT
_computing_molecular_graphics 'ORTEP-3 for Windows (Farrugia, 1997)'
_computing_publication_material 'WinGX (Farrugia, 1999)'
_computing_structure_refinement 'SHELXL97 (Sheldrick, 1997)'
_computing_structure_solution 'SHELXS97 (Sheldrick, 1997)'
_diffrn_ambient_temperature 293(2)
_diffrn_measured_fraction_theta_full 1.93
_diffrn_measured_fraction_theta_max 0.93
_diffrn_measurement_device_type 'Bruker SMART CCD area-detector'
_diffrn_measurement_method '\f and \w'
_diffrn_radiation_monochromator graphite
_diffrn_radiation_source 'fine-focus sealed tube'
_diffrn_radiation_type MoK\a
_diffrn_radiation_wavelength 0.71073
_diffrn_reflns_av_R_equivalents 0.066
_diffrn_reflns_av_sigmaI/netI 0.122
_diffrn_reflns_limit_h_max 11
_diffrn_reflns_limit_h_min -15
_diffrn_reflns_limit_k_max 10
_diffrn_reflns_limit_k_min -9
_diffrn_reflns_limit_l_max 21
_diffrn_reflns_limit_l_min -26
_diffrn_reflns_number 9906
_diffrn_reflns_theta_full 28.0
_diffrn_reflns_theta_max 28.0
_diffrn_reflns_theta_min 1.7
_diffrn_standards_interval_count 0
_diffrn_standards_interval_time 0
_diffrn_standards_number 0
_exptl_absorpt_coefficient_mu 0.099
_exptl_absorpt_correction_type none
_exptl_crystal_colour colourless
_exptl_crystal_density_diffrn 1.237
_exptl_crystal_density_method 'not measured'
_exptl_crystal_description prism
_exptl_crystal_F_000 736
_exptl_crystal_size_max 0.32
_exptl_crystal_size_mid 0.26
_exptl_crystal_size_min 0.23
_refine_diff_density_max 0.22
_refine_diff_density_min -0.17
_refine_ls_extinction_method none
_refine_ls_goodness_of_fit_ref 0.841
_refine_ls_hydrogen_treatment constr
_refine_ls_matrix_type full
_refine_ls_number_parameters 217
_refine_ls_number_reflns 4150
_refine_ls_number_restraints 0
_refine_ls_restrained_S_all 0.841
_refine_ls_R_factor_all 0.168
_refine_ls_R_factor_gt 0.055
_refine_ls_shift/su_max 0.000
_refine_ls_shift/su_mean 0.000
_refine_ls_structure_factor_coef Fsqd
_refine_ls_weighting_details 'calc w=1/[\s^2^(Fo^2^)+(0.0607P)^2^] where P=(Fo^2^+2Fc^2^)/3'
_refine_ls_weighting_scheme calc
_refine_ls_wR_factor_gt 0.121
_refine_ls_wR_factor_ref 0.148
_reflns_number_gt 1635
_reflns_number_total 4150
_reflns_threshold_expression I>2\s(I)
_cod_data_source_file xu2039.cif
_cod_data_source_block 3
_cod_original_sg_symbol_H-M 'P 21/c'
_cod_database_code 2209360
_cod_database_fobs_code 2209360

loop_
_symmetry_equiv_pos_as_xyz
'x, y, z'
'-x, y+1/2, -z+1/2'
'-x, -y, -z'
'x, -y-1/2, z-1/2'

loop_
_atom_site_type_symbol
_atom_site_label
_atom_site_fract_x
_atom_site_fract_y
_atom_site_fract_z
_atom_site_U_iso_or_equiv
_atom_site_adp_type
_atom_site_calc_flag
_atom_site_refinement_flags
_atom_site_occupancy
O O3 0.83404(14) 0.7424(2) 0.19488(8) 0.0462(5) Uani d . 1
O O4 0.67592(14) 0.8755(2) 0.28013(9) 0.0512(5) Uani d . 1
O O1 0.83347(15) 1.1500(2) 0.07321(9) 0.0522(5) Uani d . 1
O O2 0.73815(15) 0.9754(2) -0.04048(9) 0.0514(5) Uani d . 1
C C1 0.7135(2) 1.1276(3) 0.06077(13) 0.0433(7) Uani d . 1
H H1 0.6864 1.2191 0.0302 0.052 Uiso calc R 1
C C6 0.6604(2) 0.8928(3) 0.20739(13) 0.0418(7) Uani d . 1
H H6 0.5796 0.8930 0.1946 0.050 Uiso calc R 1
O O7 0.84849(18) 0.4549(3) 0.19510(12) 0.0768(7) Uani d . 1
C C5 0.7124(2) 0.7307(3) 0.18021(13) 0.0399(7) Uani d . 1
H H5 0.6848 0.6322 0.2050 0.048 Uiso calc R 1
O O6 0.5806(2) 1.1089(3) -0.07934(11) 0.0765(7) Uani d . 1
C C2 0.6935(2) 0.9565(3) 0.02531(13) 0.0409(7) Uani d . 1
H H2 0.6122 0.9352 0.0198 0.049 Uiso calc R 1
C C11 0.8916(3) 0.5936(4) 0.19986(15) 0.0548(8) Uani d . 1
C C7 0.7099(2) 1.0650(3) 0.18856(13) 0.0470(7) Uani d . 1
H H7A 0.7894 1.0485 0.1826 0.056 Uiso calc R 1
H H7B 0.7038 1.1434 0.2258 0.056 Uiso calc R 1
C C3 0.7509(2) 0.7984(3) 0.05537(13) 0.0446(7) Uani d . 1
H H3A 0.8223 0.8336 0.0771 0.054 Uiso calc R 1
H H3B 0.7673 0.7208 0.0194 0.054 Uiso calc R 1
C C4 0.6849(2) 0.6974(3) 0.10628(13) 0.0436(7) Uani d . 1
H H4A 0.6055 0.7212 0.0969 0.052 Uiso calc R 1
H H4B 0.6961 0.5755 0.0982 0.052 Uiso calc R 1
C C8 0.6572(2) 1.1521(3) 0.12587(14) 0.0476(7) Uani d . 1
H H8A 0.5802 1.1115 0.1192 0.057 Uiso calc R 1
H H8B 0.6538 1.2749 0.1346 0.057 Uiso calc R 1
O O8 0.5143(2) 1.0156(3) 0.29134(12) 0.0949(9) Uani d . 1
C C10 0.6731(3) 1.0571(4) -0.08822(15) 0.0560(8) Uani d . 1
C C12 0.5961(3) 0.9469(4) 0.31576(16) 0.0589(8) Uani d . 1
O O5 0.8372(2) 1.3706(4) 0.00306(17) 0.1179(11) Uani d . 1
C C9 0.8860(3) 1.2746(5) 0.04214(19) 0.0687(9) Uani d . 1
C C13 1.0081(3) 1.2755(5) 0.0616(2) 0.0974(13) Uani d . 1
H H13A 1.0246 1.1875 0.0944 0.146 Uiso calc R 1
H H13B 1.0291 1.3859 0.0800 0.146 Uiso calc R 1
H H13C 1.0497 1.2536 0.0230 0.146 Uiso calc R 1
C C16 0.6243(3) 0.9294(4) 0.38914(15) 0.0742(10) Uani d . 1
H H16A 0.6935 0.8667 0.3964 0.111 Uiso calc R 1
H H16B 0.5649 0.8685 0.4093 0.111 Uiso calc R 1
H H16C 0.6325 1.0419 0.4088 0.111 Uiso calc R 1
C C15 1.0145(3) 0.6280(5) 0.2097(2) 0.1002(14) Uani d . 1
H H15A 1.0273 0.7502 0.2114 0.150 Uiso calc R 1
H H15B 1.0525 0.5795 0.1733 0.150 Uiso calc R 1
H H15C 1.0432 0.5765 0.2508 0.150 Uiso calc R 1
C C14 0.7290(3) 1.0676(5) -0.15214(17) 0.0911(12) Uani d . 1
H H14A 0.8030 1.0182 -0.1465 0.137 Uiso calc R 1
H H14B 0.7348 1.1861 -0.1653 0.137 Uiso calc R 1
H H14C 0.6854 1.0052 -0.1860 0.137 Uiso calc R 1

loop_
_atom_site_aniso_label
_atom_site_aniso_U_11
_atom_site_aniso_U_22
_atom_site_aniso_U_33
_atom_site_aniso_U_12
_atom_site_aniso_U_13
_atom_site_aniso_U_23
O3 0.0388(11) 0.0416(11) 0.0574(13) 0.0028(9) -0.0036(9) -0.0037(9)
O4 0.0551(13) 0.0565(13) 0.0423(13) 0.0085(10) 0.0057(9) 0.0028(9)
O1 0.0453(12) 0.0495(12) 0.0618(14) -0.0123(9) 0.0029(9) 0.0049(10)
O2 0.0582(13) 0.0549(12) 0.0416(13) 0.0042(9) 0.0061(10) 0.0084(10)
C1 0.0439(18) 0.0368(16) 0.0489(19) -0.0007(12) 0.0004(13) 0.0035(13)
C6 0.0394(16) 0.0459(17) 0.0397(18) 0.0024(13) -0.0017(12) 0.0023(13)
O7 0.0699(16) 0.0457(14) 0.113(2) 0.0050(12) -0.0137(13) -0.0011(13)
C5 0.0349(16) 0.0399(16) 0.0445(18) -0.0019(12) -0.0010(12) 0.0043(13)
O6 0.0621(16) 0.0950(18) 0.0709(17) 0.0051(13) -0.0071(12) 0.0240(13)
C2 0.0406(16) 0.0413(16) 0.0410(18) -0.0011(12) 0.0050(12) 0.0072(13)
C11 0.053(2) 0.053(2) 0.057(2) 0.0107(17) -0.0102(14) -0.0090(16)
C7 0.0564(18) 0.0406(16) 0.0437(18) -0.0014(13) 0.0014(13) -0.0049(14)
C3 0.0492(18) 0.0415(16) 0.0436(19) 0.0040(13) 0.0055(13) -0.0001(13)
C4 0.0494(17) 0.0323(14) 0.0482(19) -0.0038(12) -0.0047(13) 0.0016(13)
C8 0.0533(18) 0.0340(16) 0.055(2) 0.0046(13) 0.0037(14) 0.0003(14)
O8 0.0758(18) 0.134(2) 0.0746(19) 0.0504(16) 0.0054(14) -0.0039(15)
C10 0.071(2) 0.0524(19) 0.044(2) -0.0101(17) -0.0031(18) 0.0071(15)
C12 0.066(2) 0.055(2) 0.057(2) 0.0044(17) 0.0133(18) -0.0019(17)
O5 0.089(2) 0.094(2) 0.173(3) -0.0124(16) 0.0272(18) 0.067(2)
C9 0.062(2) 0.057(2) 0.089(3) -0.0065(18) 0.0214(19) 0.005(2)
C13 0.057(3) 0.093(3) 0.146(4) -0.023(2) 0.030(2) 0.000(3)
C16 0.106(3) 0.071(2) 0.048(2) 0.010(2) 0.0161(18) -0.0030(18)
C15 0.048(2) 0.083(3) 0.165(4) 0.0149(18) -0.027(2) -0.033(3)
C14 0.126(3) 0.098(3) 0.052(2) 0.002(2) 0.022(2) 0.017(2)

loop_
_atom_type_symbol
_atom_type_description
_atom_type_scat_dispersion_real
_atom_type_scat_dispersion_imag
_atom_type_scat_source
C C 0.0033 0.0016 'International Tables Vol C Tables 4.2.6.8 and 6.1.1.4'
H H 0.0000 0.0000 'International Tables Vol C Tables 4.2.6.8 and 6.1.1.4'
O O 0.0106 0.0060 'International Tables Vol C Tables 4.2.6.8 and 6.1.1.4'

loop_
_geom_angle_atom_site_label_1
_geom_angle_atom_site_label_2
_geom_angle_atom_site_label_3
_geom_angle
C11 O3 C5 117.1(2)
C12 O4 C6 116.3(2)
C9 O1 C1 119.7(2)
C10 O2 C2 117.6(2)
O1 C1 C8 108.7(2)
O1 C1 C2 108.13(19)
C8 C1 C2 116.7(2)
O1 C1 H1 107.7
C8 C1 H1 107.7
C2 C1 H1 107.7
O4 C6 C7 107.6(2)
O4 C6 C5 104.7(2)
C7 C6 C5 117.8(2)
O4 C6 H6 108.8
C7 C6 H6 108.8
C5 C6 H6 108.8
O3 C5 C6 107.2(2)
O3 C5 C4 110.92(19)
C6 C5 C4 115.0(2)
O3 C5 H5 107.8
C6 C5 H5 107.8
C4 C5 H5 107.8
O2 C2 C3 105.13(19)
O2 C2 C1 106.34(19)
C3 C2 C1 117.9(2)
O2 C2 H2 109.0
C3 C2 H2 109.0
C1 C2 H2 109.0
O7 C11 O3 123.7(3)
O7 C11 C15 125.9(3)
O3 C11 C15 110.4(3)
C6 C7 C8 116.7(2)
C6 C7 H7A 108.1
C8 C7 H7A 108.1
C6 C7 H7B 108.1
C8 C7 H7B 108.1
H7A C7 H7B 107.3
C2 C3 C4 116.2(2)
C2 C3 H3A 108.2
C4 C3 H3A 108.2
C2 C3 H3B 108.2
C4 C3 H3B 108.2
H3A C3 H3B 107.4
C5 C4 C3 118.3(2)
C5 C4 H4A 107.7
C3 C4 H4A 107.7
C5 C4 H4B 107.7
C3 C4 H4B 107.7
H4A C4 H4B 107.1
C1 C8 C7 118.3(2)
C1 C8 H8A 107.7
C7 C8 H8A 107.7
C1 C8 H8B 107.7
C7 C8 H8B 107.7
H8A C8 H8B 107.1
O6 C10 O2 122.9(3)
O6 C10 C14 125.2(3)
O2 C10 C14 111.8(3)
O8 C12 O4 123.6(3)
O8 C12 C16 125.0(3)
O4 C12 C16 111.4(3)
O5 C9 O1 122.3(3)
O5 C9 C13 126.5(3)
O1 C9 C13 111.2(3)
C9 C13 H13A 109.5
C9 C13 H13B 109.5
H13A C13 H13B 109.5
C9 C13 H13C 109.5
H13A C13 H13C 109.5
H13B C13 H13C 109.5
C12 C16 H16A 109.5
C12 C16 H16B 109.5
H16A C16 H16B 109.5
C12 C16 H16C 109.5
H16A C16 H16C 109.5
H16B C16 H16C 109.5
C11 C15 H15A 109.5
C11 C15 H15B 109.5
H15A C15 H15B 109.5
C11 C15 H15C 109.5
H15A C15 H15C 109.5
H15B C15 H15C 109.5
C10 C14 H14A 109.5
C10 C14 H14B 109.5
H14A C14 H14B 109.5
C10 C14 H14C 109.5
H14A C14 H14C 109.5
H14B C14 H14C 109.5

loop_
_geom_bond_atom_site_label_1
_geom_bond_atom_site_label_2
_geom_bond_distance
_geom_bond_publ_flag
O3 C11 1.343(3) ?
O3 C5 1.461(3) ?
O4 C12 1.343(3) ?
O4 C6 1.467(3) ?
O1 C9 1.328(4) ?
O1 C1 1.444(3) ?
O2 C10 1.352(4) ?
O2 C2 1.462(3) ?
C1 C8 1.518(3) ?
C1 C2 1.517(3) ?
C1 H1 0.9800 ?
C6 C7 1.517(3) ?
C6 C5 1.518(3) ?
C6 H6 0.9800 ?
O5 C9 1.204(4) y
O6 C10 1.195(3) y
O7 C11 1.193(3) y
O8 C12 1.189(4) y
C5 C4 1.522(3) ?
C5 H5 0.9800 ?
C2 C3 1.512(3) ?
C2 H2 0.9800 ?
C11 C15 1.488(4) ?
C7 C8 1.528(4) ?
C7 H7A 0.9700 ?
C7 H7B 0.9700 ?
C3 C4 1.541(3) ?
C3 H3A 0.9700 ?
C3 H3B 0.9700 ?
C4 H4A 0.9700 ?
C4 H4B 0.9700 ?
C8 H8A 0.9700 ?
C8 H8B 0.9700 ?
C10 C14 1.484(4) ?
C12 C16 1.497(4) ?
C9 C13 1.481(5) ?
C13 H13A 0.9600 ?
C13 H13B 0.9600 ?
C13 H13C 0.9600 ?
C16 H16A 0.9600 ?
C16 H16B 0.9600 ?
C16 H16C 0.9600 ?
C15 H15A 0.9600 ?
C15 H15B 0.9600 ?
C15 H15C 0.9600 ?
C14 H14A 0.9600 ?
C14 H14B 0.9600 ?
C14 H14C 0.9600 ?

loop_
_geom_hbond_atom_site_label_D
_geom_hbond_atom_site_label_H
_geom_hbond_atom_site_label_A
_geom_hbond_site_symmetry_A
_geom_hbond_distance_DH
_geom_hbond_distance_HA
_geom_hbond_distance_DA
_geom_hbond_angle_DHA
_geom_hbond_publ_flag
C4 H4A O6 3_675 0.97 2.58 3.510(3) 160 yes

loop_
_geom_torsion_atom_site_label_1
_geom_torsion_atom_site_label_2
_geom_torsion_atom_site_label_3
_geom_torsion_atom_site_label_4
_geom_torsion
C9 O1 C1 C8 -119.1(3)
C9 O1 C1 C2 113.3(3)
C12 O4 C6 C7 85.5(3)
C12 O4 C6 C5 -148.4(2)
C11 O3 C5 C6 154.6(2)
C11 O3 C5 C4 -79.0(3)
O4 C6 C5 O3 -69.0(2)
C7 C6 C5 O3 50.5(3)
O4 C6 C5 C4 167.13(19)
C7 C6 C5 C4 -73.4(3)
C10 O2 C2 C3 153.8(2)
C10 O2 C2 C1 -80.4(3)
O1 C1 C2 O2 -67.1(2)
C8 C1 C2 O2 170.1(2)
O1 C1 C2 C3 50.5(3)
C8 C1 C2 C3 -72.3(3)
C5 O3 C11 O7 -2.5(4)
C5 O3 C11 C15 175.7(2)
O4 C6 C7 C8 -150.9(2)
C5 C6 C7 C8 91.2(3)
O2 C2 C3 C4 -151.9(2)
C1 C2 C3 C4 89.9(3)
O3 C5 C4 C3 -42.6(3)
C6 C5 C4 C3 79.4(3)
C2 C3 C4 C5 -97.8(3)
O1 C1 C8 C7 -44.9(3)
C2 C1 C8 C7 77.7(3)
C6 C7 C8 C1 -96.6(3)
C2 O2 C10 O6 -2.3(4)
C2 O2 C10 C14 179.8(2)
C6 O4 C12 O8 2.8(4)
C6 O4 C12 C16 -176.9(2)
C1 O1 C9 O5 -0.5(5)
C1 O1 C9 C13 -179.9(2)
